data_9016680
loop_
_publ_author_name
'Kolitsch, U.'
'Mills, S. J.'
'Miyawaki, R.'
'Blass, G.'

_publ_section_title
;
 Ferriallanite-(La), a new member of the epidote supergroup from the Eifel, Germany
;
_journal_name_full 'European Journal of Mineralogy'
_journal_page_first 741
_journal_page_last 747
_journal_paper_doi 10.1127/0935-1221/2012/0024-2210
_journal_volume 24
_journal_year 2012
_chemical_compound_source 'Eifel, Germany'
_chemical_formula_sum 'Al1.356 Ca1.09 Ce0.42 Fe1.134 H La0.49 Mg0.05 Mn0.29 O13 Si3 Ti0.17'
_chemical_name_mineral Ferriallanite-(La)
_space_group_IT_number 11
_symmetry_space_group_name_Hall '-P 2yb'
_symmetry_space_group_name_H-M 'P 1 21/m 1'
_cell_angle_alpha 90
_cell_angle_beta 114.54
_cell_angle_gamma 90
_cell_length_a 8.938
_cell_length_b 5.789
_cell_length_c 10.153
_cell_formula_units_Z 2
_cell_volume 477.884
_database_code_amcsd 0019361
_exptl_crystal_density_diffrn 4.094
_cod_original_formula_sum 'Ca1.09 La.49 Ce.42 Fe1.134 Al1.356 Mn.29 Ti.17 Mg.05 Si3 O13 H'
_cod_database_code 9016680

loop_
_space_group_symop_operation_xyz
x,y,z
x,1/2-y,z
-x,1/2+y,-z
-x,-y,-z

loop_
_atom_site_aniso_label
_atom_site_aniso_U_11
_atom_site_aniso_U_22
_atom_site_aniso_U_33
_atom_site_aniso_U_12
_atom_site_aniso_U_13
_atom_site_aniso_U_23
CaA1a 0.01670 0.00890 0.01070 0.00000 0.00868 0.00000
LaA2 0.00672 0.01007 0.00560 0.00000 0.00168 0.00000
CeA2 0.00672 0.01007 0.00560 0.00000 0.00168 0.00000
CaA2 0.00672 0.01007 0.00560 0.00000 0.00168 0.00000
FeM1 0.00505 0.00505 0.00593 -0.00026 0.00185 0.00025
AlM1 0.00505 0.00505 0.00593 -0.00026 0.00185 0.00025
AlM2 0.00440 0.00430 0.00570 0.00037 0.00130 -0.00050
FeM2 0.00440 0.00430 0.00570 0.00037 0.00130 -0.00050
FeM3b 0.00510 0.00764 0.00694 0.00000 0.00034 0.00000
MnM3b 0.00510 0.00764 0.00694 0.00000 0.00034 0.00000
TiM3b 0.00510 0.00764 0.00694 0.00000 0.00034 0.00000
MgM3b 0.00510 0.00764 0.00694 0.00000 0.00034 0.00000
Si1 0.00650 0.00570 0.00540 0.00000 0.00220 0.00000
Si2 0.00600 0.00600 0.00600 0.00000 0.00250 0.00000
Si3 0.00520 0.00580 0.00550 0.00000 0.00263 0.00000
O1 0.00960 0.00670 0.01240 0.00120 0.00480 0.00040
O2 0.00920 0.00790 0.00910 -0.00190 0.00360 -0.00050
O3 0.00940 0.00660 0.01030 0.00060 0.00120 -0.00040
O4 0.00800 0.00980 0.00980 0.00000 0.00270 0.00000
O5 0.00910 0.00920 0.00650 0.00000 0.00200 0.00000
O6 0.00950 0.00930 0.00940 0.00000 0.00650 0.00000
O7 0.00900 0.01260 0.00720 0.00000 0.00070 0.00000
O8 0.00820 0.02900 0.01070 0.00000 0.00490 0.00000
O9 0.01320 0.01800 0.00690 0.00000 0.00530 0.00000
O10 0.00810 0.00880 0.00820 0.00000 0.00430 0.00000

loop_
_atom_site_label
_atom_site_fract_x
_atom_site_fract_y
_atom_site_fract_z
_atom_site_occupancy
_atom_site_U_iso_or_equiv
CaA1a 0.76046 0.75000 0.15288 1.00000 0.01106
LaA2 0.59388 0.75000 0.42825 0.49000 0.00776
CeA2 0.59388 0.75000 0.42825 0.42000 0.00776
CaA2 0.59388 0.75000 0.42825 0.09000 0.00776
FeM1 0.00000 0.00000 0.00000 0.58400 0.00549
AlM1 0.00000 0.00000 0.00000 0.41600 0.00549
AlM2 0.00000 0.00000 0.50000 0.94000 0.00508
FeM2 0.00000 0.00000 0.50000 0.06000 0.00508
FeM3b 0.30497 0.25000 0.21342 0.49000 0.00728
MnM3b 0.30497 0.25000 0.21342 0.29000 0.00728
TiM3b 0.30497 0.25000 0.21342 0.17000 0.00728
MgM3b 0.30497 0.25000 0.21342 0.05000 0.00728
Si1 0.34084 0.75000 0.03618 1.00000 0.00596
Si2 0.68762 0.25000 0.28082 1.00000 0.00603
Si3 0.18913 0.75000 0.32480 1.00000 0.00535
O1 0.23651 0.98750 0.02589 1.00000 0.00950
O2 0.31313 0.97070 0.36550 1.00000 0.00880
O3 0.79676 0.01520 0.33783 1.00000 0.00980
O4 0.05782 0.25000 0.13362 1.00000 0.00950
O5 0.05050 0.75000 0.15390 1.00000 0.00870
O6 0.06880 0.75000 0.41141 1.00000 0.00850
O7 0.51000 0.75000 0.17730 1.00000 0.01050
O8 0.54370 0.25000 0.33517 1.00000 0.01560
O9 0.61050 0.25000 0.10335 1.00000 0.01230
O10 0.08640 0.25000 0.42927 1.00000 0.00800
H 0.06800 0.25000 0.34200 1.00000 0.03500

loop_
_cod_related_entry_id
_cod_related_entry_database
_cod_related_entry_code
1 AMCSD 0019361
